data_1508382
loop_
_publ_author_name
'Kubo, Kazuya'
'Yamashita, Masahiro'

_publ_section_title
;
 New BEDT-TTF Radical Cation Salt with Mixed Anions:
 \a'-[BEDT-TTF]2[CuBr2]0.4[CuCl2]0.6
;
_journal_coden_ASTM CRYSBC
_journal_issue 2
_journal_name_full Crystals
_journal_page_first 284
_journal_page_last 293
_journal_paper_doi 10.3390/cryst2020284
_journal_volume 2
_journal_year 2012
_chemical_formula_moiety '2(C10 H8 S8), Cu Cl1.21 Br0.79'
_chemical_formula_sum 'C20 H16 Br0.79 Cl1.21 Cu S16'
_chemical_formula_weight 938.85
_space_group_IT_number 13
_symmetry_cell_setting monoclinic
_symmetry_Int_Tables_number 13
_symmetry_space_group_name_Hall '-P 2yc'
_symmetry_space_group_name_H-M 'P 1 2/c 1'
_atom_sites_solution_hydrogens geom
_atom_sites_solution_primary direct
_atom_sites_solution_secondary difmap
_audit_creation_method SHELXL-97
_cell_angle_alpha 90
_cell_angle_beta 96.062(2)
_cell_angle_gamma 90
_cell_formula_units_Z 2
_cell_length_a 7.8124(14)
_cell_length_b 6.6564(11)
_cell_length_c 30.444(6)
_cell_measurement_reflns_used 4426
_cell_measurement_temperature 93
_cell_measurement_theta_max 27.5
_cell_measurement_theta_min 3.1
_cell_volume 1574.3(5)
_computing_cell_refinement CrystalClear
_computing_data_collection CrystalClear
_computing_data_reduction CrystalClear
_computing_molecular_graphics 'ORTEP-3 for Windows'
_computing_publication_material 'SHELXL-97 (Sheldrick, 2008)'
_computing_structure_refinement 'SHELXL-97 (Sheldrick, 2008)'
_computing_structure_solution SIR97
_diffrn_ambient_temperature 93
_diffrn_detector_area_resol_mean 7.31
_diffrn_measured_fraction_theta_full 0.996
_diffrn_measured_fraction_theta_max 0.996
_diffrn_measurement_device_type 'Rigaku Saturn'
_diffrn_measurement_method \w-scan
_diffrn_radiation_monochromator graphite
_diffrn_radiation_source 'fine-focus rotating anode'
_diffrn_radiation_type MoK\a
_diffrn_radiation_wavelength 0.71073
_diffrn_reflns_av_R_equivalents 0.0253
_diffrn_reflns_av_sigmaI/netI 0.0285
_diffrn_reflns_limit_h_max 10
_diffrn_reflns_limit_h_min -8
_diffrn_reflns_limit_k_max 8
_diffrn_reflns_limit_k_min -6
_diffrn_reflns_limit_l_max 39
_diffrn_reflns_limit_l_min -39
_diffrn_reflns_number 12296
_diffrn_reflns_theta_full 27.47
_diffrn_reflns_theta_max 27.47
_diffrn_reflns_theta_min 3.13
_diffrn_standards_number 0
_exptl_absorpt_coefficient_mu 2.878
_exptl_absorpt_correction_T_max 0.891
_exptl_absorpt_correction_T_min 0.721
_exptl_absorpt_correction_type multi-scan
_exptl_absorpt_process_details 'Jacobson, R. (1998) Private communication'
_exptl_crystal_colour brown
_exptl_crystal_density_diffrn 1.981
_exptl_crystal_density_method 'not measured'
_exptl_crystal_description platelet
_exptl_crystal_F_000 938
_exptl_crystal_size_max 0.16
_exptl_crystal_size_mid 0.16
_exptl_crystal_size_min 0.02
_refine_diff_density_max 1.078
_refine_diff_density_min -0.452
_refine_diff_density_rms 0.108
_refine_ls_extinction_method none
_refine_ls_goodness_of_fit_ref 1.188
_refine_ls_hydrogen_treatment constr
_refine_ls_matrix_type full
_refine_ls_number_parameters 195
_refine_ls_number_reflns 3598
_refine_ls_number_restraints 8
_refine_ls_restrained_S_all 1.189
_refine_ls_R_factor_all 0.0417
_refine_ls_R_factor_gt 0.0349
_refine_ls_shift/su_max 0.001
_refine_ls_shift/su_mean 0.000
_refine_ls_structure_factor_coef Fsqd
_refine_ls_weighting_details 'calc w=1/[\s^2^(Fo^2^)+(0.0389P)^2^+0.3419P] where P=(Fo^2^+2Fc^2^)/3'
_refine_ls_weighting_scheme calc
_refine_ls_wR_factor_gt 0.0747
_refine_ls_wR_factor_ref 0.0803
_reflns_number_gt 3031
_reflns_number_total 3598
_reflns_threshold_expression I>2\s(I)
_cod_data_source_file C20H16Br0.79Cl1.21CuS16_P2_c_crystals-02-00284-s001_DC126.cif
_cod_data_source_block 17_8a_1_chateigner_1508382
_cod_original_sg_symbol_H-M 'P 2/c'
_cod_database_code 1508382

loop_
_symmetry_equiv_pos_as_xyz
'x, y, z'
'-x, y, -z+1/2'
'-x, -y, -z'
'x, -y, z-1/2'

loop_
_atom_site_label
_atom_site_type_symbol
_atom_site_fract_x
_atom_site_fract_y
_atom_site_fract_z
_atom_site_U_iso_or_equiv
_atom_site_adp_type
_atom_site_occupancy
_atom_site_symmetry_multiplicity
_atom_site_calc_flag
_atom_site_refinement_flags
_atom_site_disorder_assembly
_atom_site_disorder_group
S1 S 0.44207(8) 1.14230(9) 0.83159(2) 0.01617(14) Uani 1 1 d . . .
S2 S 0.37891(9) 0.72199(9) 0.80716(2) 0.01802(15) Uani 1 1 d . . .
S3 S 0.23763(9) 1.28397(9) 0.73840(2) 0.01687(15) Uani 1 1 d . . .
S4 S 0.19542(8) 0.86179(9) 0.71188(2) 0.01726(15) Uani 1 1 d . . .
S5 S 0.57146(9) 1.05942(9) 0.92480(2) 0.01807(15) Uani 1 1 d D . .
S6 S 0.48526(10) 0.55607(10) 0.89538(2) 0.02331(17) Uani 1 1 d D . .
S7 S 0.00666(9) 1.43892(10) 0.66158(2) 0.02138(16) Uani 1 1 d . . .
S8 S -0.02630(8) 0.94337(9) 0.62915(2) 0.01709(15) Uani 1 1 d . . .
C1 C 0.3512(3) 0.9731(4) 0.79262(8) 0.0150(5) Uani 1 1 d . . .
C2 C 0.2686(3) 1.0328(3) 0.75298(8) 0.0155(5) Uani 1 1 d . . .
C3 C 0.4854(3) 0.9638(3) 0.87371(8) 0.0140(5) Uani 1 1 d . A .
C4 C 0.4546(3) 0.7698(4) 0.86244(8) 0.0153(5) Uani 1 1 d . A .
C5 C 0.0997(3) 1.2340(4) 0.69061(8) 0.0155(5) Uani 1 1 d . . .
C6 C 0.0835(3) 1.0403(4) 0.67735(8) 0.0147(5) Uani 1 1 d . . .
C9 C 0.0335(4) 1.3498(4) 0.60672(9) 0.0207(6) Uani 1 1 d . . .
H9A H -0.0006 1.4577 0.5852 0.025 Uiso 1 1 calc R . .
H9B H 0.1567 1.3197 0.6050 0.025 Uiso 1 1 calc R . .
C10 C -0.0711(4) 1.1644(4) 0.59409(9) 0.0203(6) Uani 1 1 d . . .
H10A H -0.0523 1.1276 0.5635 0.024 Uiso 1 1 calc R . .
H10B H -0.1944 1.1987 0.5941 0.024 Uiso 1 1 calc R . .
C7A C 0.6846(4) 0.8352(4) 0.94626(13) 0.0206(8) Uani 0.768(4) 1 d PD A 1
H7A1 H 0.7748 0.8012 0.9270 0.025 Uiso 0.768(4) 1 calc PR A 1
H7A2 H 0.7425 0.8647 0.9761 0.025 Uiso 0.768(4) 1 calc PR A 1
C8A C 0.5677(5) 0.6549(5) 0.94913(10) 0.0207(8) Uani 0.768(4) 1 d PD A 1
H8A1 H 0.4695 0.6939 0.9654 0.025 Uiso 0.768(4) 1 calc PR A 1
H8A2 H 0.6322 0.5477 0.9662 0.025 Uiso 0.768(4) 1 calc PR A 1
C7B C 0.6127(19) 0.8384(11) 0.9585(3) 0.0206(8) Uani 0.232(4) 1 d PD A 2
H7B1 H 0.7061 0.8682 0.9821 0.025 Uiso 0.232(4) 1 calc PR A 2
H7B2 H 0.5081 0.8053 0.9727 0.025 Uiso 0.232(4) 1 calc PR A 2
C8B C 0.6634(10) 0.6573(15) 0.9326(3) 0.0207(8) Uani 0.232(4) 1 d PD A 2
H8B1 H 0.7071 0.5510 0.9536 0.025 Uiso 0.232(4) 1 calc PR A 2
H8B2 H 0.7582 0.6957 0.9152 0.025 Uiso 0.232(4) 1 calc PR A 2
Cu1A Cu 0.0000 0.5000 1.0000 0.02143(13) Uani 0.397(3) 2 d SPD . 1
Br1A Br 0.1519(18) 0.7603(19) 0.9820(5) 0.0240(8) Uani 0.397(3) 1 d PD . 1
Cu1B Cu 0.0000 0.5000 1.0000 0.02143(13) Uani 0.603(3) 2 d SPD . 3
Cl1B Cl 0.145(3) 0.741(3) 0.9836(7) 0.0240(8) Uani 0.603(3) 1 d PD . 3

loop_
_atom_site_aniso_label
_atom_site_aniso_U_11
_atom_site_aniso_U_22
_atom_site_aniso_U_33
_atom_site_aniso_U_23
_atom_site_aniso_U_13
_atom_site_aniso_U_12
S1 0.0217(3) 0.0120(3) 0.0138(3) 0.0002(2) -0.0028(2) -0.0011(2)
S2 0.0257(4) 0.0120(3) 0.0153(3) -0.0003(2) -0.0030(3) -0.0015(2)
S3 0.0231(4) 0.0129(3) 0.0137(3) -0.0007(2) -0.0024(2) -0.0002(2)
S4 0.0232(4) 0.0120(3) 0.0151(3) -0.0004(2) -0.0048(3) 0.0002(2)
S5 0.0236(4) 0.0143(3) 0.0149(3) -0.0009(2) -0.0047(3) 0.0006(2)
S6 0.0370(4) 0.0126(3) 0.0184(3) 0.0020(2) -0.0061(3) -0.0005(3)
S7 0.0306(4) 0.0148(3) 0.0173(3) -0.0005(2) -0.0046(3) 0.0048(3)
S8 0.0192(3) 0.0153(3) 0.0155(3) -0.0004(2) -0.0044(2) -0.0012(2)
C1 0.0169(13) 0.0122(12) 0.0158(12) 0.0005(9) 0.0007(10) -0.0003(10)
C2 0.0200(13) 0.0106(12) 0.0156(12) 0.0002(9) 0.0006(10) -0.0010(10)
C3 0.0144(12) 0.0121(12) 0.0144(12) 0.0003(9) -0.0029(10) -0.0001(9)
C4 0.0174(13) 0.0167(12) 0.0110(11) 0.0006(9) -0.0012(10) -0.0007(10)
C5 0.0153(13) 0.0165(12) 0.0142(12) 0.0003(9) -0.0008(10) 0.0021(10)
C6 0.0135(12) 0.0157(12) 0.0148(12) -0.0002(9) 0.0014(10) 0.0005(9)
C9 0.0257(15) 0.0191(13) 0.0174(13) 0.0031(10) 0.0027(11) 0.0002(11)
C10 0.0259(15) 0.0184(13) 0.0152(13) 0.0026(10) -0.0049(11) 0.0019(11)
C7A 0.020(2) 0.0177(16) 0.022(2) 0.0052(14) -0.0058(15) -0.0011(15)
C8A 0.027(2) 0.0189(16) 0.0150(17) 0.0021(13) -0.0048(13) -0.0006(15)
C7B 0.020(2) 0.0177(16) 0.022(2) 0.0052(14) -0.0058(15) -0.0011(15)
C8B 0.027(2) 0.0189(16) 0.0150(17) 0.0021(13) -0.0048(13) -0.0006(15)
Cu1A 0.0225(3) 0.0245(3) 0.0167(2) -0.00162(19) -0.00084(19) 0.00414(19)
Br1A 0.0298(10) 0.020(2) 0.0211(9) 0.0022(12) -0.0031(7) -0.0031(12)
Cu1B 0.0225(3) 0.0245(3) 0.0167(2) -0.00162(19) -0.00084(19) 0.00414(19)
Cl1B 0.0298(10) 0.020(2) 0.0211(9) 0.0022(12) -0.0031(7) -0.0031(12)

loop_
_atom_type_symbol
_atom_type_description
_atom_type_scat_dispersion_real
_atom_type_scat_dispersion_imag
_atom_type_scat_source
C C 0.0033 0.0016 'International Tables Vol C Tables 4.2.6.8 and 6.1.1.4'
H H 0.0000 0.0000 'International Tables Vol C Tables 4.2.6.8 and 6.1.1.4'
Br Br -0.2901 2.4595 'International Tables Vol C Tables 4.2.6.8 and 6.1.1.4'
Cu Cu 0.3201 1.2651 'International Tables Vol C Tables 4.2.6.8 and 6.1.1.4'
S S 0.1246 0.1234 'International Tables Vol C Tables 4.2.6.8 and 6.1.1.4'
Cl Cl 0.1484 0.1585 'International Tables Vol C Tables 4.2.6.8 and 6.1.1.4'

loop_
_geom_angle_atom_site_label_1
_geom_angle_atom_site_label_2
_geom_angle_atom_site_label_3
_geom_angle
_geom_angle_site_symmetry_1
C1 S1 C3 95.38(12) .
C1 S2 C4 95.18(12) .
C2 S3 C5 94.97(12) .
C2 S4 C6 95.31(12) .
C3 S5 C7B 103.7(4) .
C3 S5 C7A 98.48(15) .
C7B S5 C7A 22.5(4) .
C4 S6 C8A 103.68(14) .
C4 S6 C8B 96.1(4) .
C8A S6 C8B 30.0(4) .
C5 S7 C9 97.41(12) .
C6 S8 C10 103.90(12) .
C2 C1 S1 122.48(19) .
C2 C1 S2 122.66(19) .
S1 C1 S2 114.84(14) .
C1 C2 S3 123.02(19) .
C1 C2 S4 122.19(19) .
S3 C2 S4 114.72(14) .
C4 C3 S5 127.97(19) .
C4 C3 S1 116.50(19) .
S5 C3 S1 115.47(13) .
C3 C4 S6 128.6(2) .
C3 C4 S2 116.75(19) .
S6 C4 S2 114.59(14) .
C6 C5 S7 125.0(2) .
C6 C5 S3 117.36(19) .
S7 C5 S3 117.45(14) .
C5 C6 S8 128.8(2) .
C5 C6 S4 116.17(19) .
S8 C6 S4 115.00(14) .
C10 C9 S7 113.10(19) .
C10 C9 H9A 109.0 .
S7 C9 H9A 109.0 .
C10 C9 H9B 109.0 .
S7 C9 H9B 109.0 .
H9A C9 H9B 107.8 .
C9 C10 S8 116.38(19) .
C9 C10 H10A 108.2 .
S8 C10 H10A 108.2 .
C9 C10 H10B 108.2 .
S8 C10 H10B 108.2 .
H10A C10 H10B 107.3 .
C8A C7A S5 113.4(2) .
S5 C7A H7A1 108.9 .
S5 C7A H7A2 108.9 .
C7A C8A S6 113.1(2) .
S6 C8A H8A1 108.9 .
S6 C8A H8A2 108.9 .
C8B C7B S5 113.3(7) .
C8B C7B H7B1 108.9 .
S5 C7B H7B1 108.9 .
C8B C7B H7B2 108.9 .
S5 C7B H7B2 108.9 .
H7B1 C7B H7B2 107.7 .
C7B C8B S6 113.1(7) .
C7B C8B H8B1 109.0 .
S6 C8B H8B1 109.0 .
C7B C8B H8B2 109.0 .
S6 C8B H8B2 109.0 .
H8B1 C8B H8B2 107.8 .
Br1A Cu1A Br1A 179.998(3) 3_567

loop_
_geom_bond_atom_site_label_1
_geom_bond_atom_site_label_2
_geom_bond_distance
_geom_bond_site_symmetry_2
S1 C1 1.732(3) .
S1 C3 1.755(2) .
S2 C1 1.737(2) .
S2 C4 1.753(3) .
S3 C2 1.740(2) .
S3 C5 1.748(3) .
S4 C2 1.743(3) .
S4 C6 1.757(3) .
S5 C3 1.748(3) .
S5 C7B 1.803(5) .
S5 C7A 1.820(3) .
S6 C4 1.742(3) .
S6 C8A 1.818(3) .
S6 C8B 1.829(5) .
S7 C5 1.742(3) .
S7 C9 1.805(3) .
S8 C6 1.743(3) .
S8 C10 1.829(3) .
C1 C2 1.366(4) .
C3 C4 1.351(3) .
C5 C6 1.353(3) .
C9 C10 1.507(4) .
C9 H9A 0.9900 .
C9 H9B 0.9900 .
C10 H10A 0.9900 .
C10 H10B 0.9900 .
C7A C8A 1.516(4) .
C7A H7A1 0.9900 .
C7A H7A2 0.9900 .
C8A H8A1 0.9900 .
C8A H8A2 0.9900 .
C7B C8B 1.514(5) .
C7B H7B1 0.9900 .
C7B H7B2 0.9900 .
C8B H8B1 0.9900 .
C8B H8B2 0.9900 .
Cu1A Br1A 2.202(12) 3_567
Cu1A Br1A 2.202(12) .

loop_
_geom_torsion_atom_site_label_1
_geom_torsion_atom_site_label_2
_geom_torsion_atom_site_label_3
_geom_torsion_atom_site_label_4
_geom_torsion
C3 S1 C1 C2 170.7(2)
C3 S1 C1 S2 -11.15(17)
C4 S2 C1 C2 -170.3(2)
C4 S2 C1 S1 11.53(17)
S1 C1 C2 S3 -2.9(3)
S2 C1 C2 S3 179.10(15)
S1 C1 C2 S4 173.81(15)
S2 C1 C2 S4 -4.2(3)
C5 S3 C2 C1 -170.8(2)
C5 S3 C2 S4 12.23(17)
C6 S4 C2 C1 172.1(2)
C6 S4 C2 S3 -10.92(17)
C7B S5 C3 C4 0.9(5)
C7A S5 C3 C4 23.2(3)
C7B S5 C3 S1 -176.3(5)
C7A S5 C3 S1 -154.04(17)
C1 S1 C3 C4 6.1(2)
C1 S1 C3 S5 -176.31(15)
S5 C3 C4 S6 1.9(4)
S1 C3 C4 S6 179.15(16)
S5 C3 C4 S2 -176.26(15)
S1 C3 C4 S2 1.0(3)
C8A S6 C4 C3 0.4(3)
C8B S6 C4 C3 -29.1(4)
C8A S6 C4 S2 178.60(17)
C8B S6 C4 S2 149.1(4)
C1 S2 C4 C3 -7.5(2)
C1 S2 C4 S6 174.07(15)
C9 S7 C5 C6 -37.2(3)
C9 S7 C5 S3 137.75(16)
C2 S3 C5 C6 -9.3(2)
C2 S3 C5 S7 175.32(16)
S7 C5 C6 S8 1.4(4)
S3 C5 C6 S8 -173.57(15)
S7 C5 C6 S4 178.22(15)
S3 C5 C6 S4 3.3(3)
C10 S8 C6 C5 13.3(3)
C10 S8 C6 S4 -163.55(14)
C2 S4 C6 C5 4.6(2)
C2 S4 C6 S8 -178.09(15)
C5 S7 C9 C10 65.6(2)
S7 C9 C10 S8 -59.7(3)
C6 S8 C10 C9 17.4(2)
C3 S5 C7A C8A -58.6(3)
C7B S5 C7A C8A 46.9(10)
S5 C7A C8A S6 69.6(3)
C4 S6 C8A C7A -35.7(3)
C8B S6 C8A C7A 42.5(7)
C3 S5 C7B C8B 33.0(10)
C7A S5 C7B C8B -45.8(6)
S5 C7B C8B S6 -70.3(11)
C4 S6 C8B C7B 62.7(8)
C8A S6 C8B C7B -44.3(5)
